data_6000224
loop_
_publ_author_name
'Zhu, L.'
'Seff, K.'
'Olson, D. H.'
'Cohen, B. J.'
'von Dreele, R. B.'

_publ_section_title
;
 Hydronium ions in zeolites. 1. Structures of partially and fully
 dehydrated Na,H3O-X by X-ray and neutron diffraction
;
_journal_name_full 'Journal of Physical Chemistry B'
_journal_page_first 10365
_journal_page_last 10372
_journal_paper_doi 10.1021/jp991070z
_journal_volume 103
_journal_year 1999
_chemical_formula_sum 'Al92 H144 Na60 O440 Si100'
_space_group_name_H-M_alt 'F d -3'
_cell_angle_alpha 90.000
_cell_angle_beta 90.000
_cell_angle_gamma 90.000
_cell_length_a 25.1280
_cell_length_b 25.1280
_cell_length_c 25.1280
_cell_volume 15866.23
_cod_database_code 6000224

loop_
_atom_site_label
_atom_site_fract_x
_atom_site_fract_y
_atom_site_fract_z
? ? ? ?
